data_4513108
loop_
_publ_author_name
'Ravat, Prince'
'SeethaLekshmi, Sunil'
'Biswas, Sharmita Nandy'
'Nandy, Purnendu'
'Varughese, Sunil'

_publ_section_title
;
 Equivalence of Ethylene and Azo-Bridges in the Modular Design of
 Molecular Complexes: Role of Weak Interactions
;
_journal_issue 5
_journal_name_full 'Crystal Growth &amp; Design'
_journal_page_first 2389
_journal_paper_doi 10.1021/acs.cgd.5b00183
_journal_volume 15
_journal_year 2015
_chemical_formula_moiety 'C10 H8 N4, C6 F4 I2'
_chemical_formula_sum 'C16 H8 F4 I2 N4'
_chemical_formula_weight 586.06
_chemical_name_systematic
; 
 (E)-1,2-di(pyridine-4-yl)diazene 1,2,4,5-tetrafluoro-3,6-diiodobenzene 
;
_space_group_IT_number 2
_symmetry_cell_setting triclinic
_symmetry_space_group_name_Hall '-P 1'
_symmetry_space_group_name_H-M 'P -1'
_atom_sites_solution_hydrogens geom
_atom_sites_solution_primary direct
_atom_sites_solution_secondary difmap
_audit_creation_method SHELXL-97
_cell_angle_alpha 82.982(9)
_cell_angle_beta 70.979(9)
_cell_angle_gamma 78.678(9)
_cell_formula_units_Z 1
_cell_length_a 6.414(4)
_cell_length_b 8.358(5)
_cell_length_c 9.202(6)
_cell_measurement_reflns_used 1584
_cell_measurement_temperature 100(2)
_cell_measurement_theta_max 25.560
_cell_volume 456.4(5)
_computing_cell_refinement SMART
_computing_data_collection SMART
_computing_data_reduction SAINTPLUS
_computing_structure_refinement 'SHELXL-97 (Sheldrick, 1997)'
_computing_structure_solution 'SHELXS-97 (Sheldrick, 1990)'
_diffrn_ambient_temperature 100(2)
_diffrn_measured_fraction_theta_full 0.977
_diffrn_measured_fraction_theta_max 0.977
_diffrn_measurement_device_type 'Bruker APEX CCD-Area detector'
_diffrn_measurement_method SMART
_diffrn_radiation_monochromator graphite
_diffrn_radiation_source 'fine-focus sealed tube'
_diffrn_radiation_type MoK\a
_diffrn_radiation_wavelength 0.71073
_diffrn_reflns_av_R_equivalents 0.0402
_diffrn_reflns_av_sigmaI/netI 0.0315
_diffrn_reflns_limit_h_max 7
_diffrn_reflns_limit_h_min -7
_diffrn_reflns_limit_k_max 10
_diffrn_reflns_limit_k_min -10
_diffrn_reflns_limit_l_max 11
_diffrn_reflns_limit_l_min -11
_diffrn_reflns_number 4176
_diffrn_reflns_theta_full 25.56
_diffrn_reflns_theta_max 25.56
_diffrn_reflns_theta_min 2.35
_exptl_absorpt_coefficient_mu 3.491
_exptl_absorpt_correction_type none
_exptl_crystal_colour Orange
_exptl_crystal_density_diffrn 2.132
_exptl_crystal_density_method 'not measured'
_exptl_crystal_description Block
_exptl_crystal_F_000 274
_exptl_crystal_size_max 0.28
_exptl_crystal_size_mid 0.27
_exptl_crystal_size_min 0.25
_refine_diff_density_max 1.433
_refine_diff_density_min -0.933
_refine_diff_density_rms 0.160
_refine_ls_extinction_method none
_refine_ls_goodness_of_fit_ref 1.040
_refine_ls_hydrogen_treatment none
_refine_ls_matrix_type full
_refine_ls_number_parameters 118
_refine_ls_number_reflns 1665
_refine_ls_number_restraints 0
_refine_ls_restrained_S_all 1.040
_refine_ls_R_factor_all 0.0368
_refine_ls_R_factor_gt 0.0353
_refine_ls_shift/su_max 0.010
_refine_ls_shift/su_mean 0.002
_refine_ls_structure_factor_coef Fsqd
_refine_ls_weighting_details 'calc w=1/[\s^2^(Fo^2^)+(0.0727P)^2^+0.3421P] where P=(Fo^2^+2Fc^2^)/3'
_refine_ls_weighting_scheme calc
_refine_ls_wR_factor_gt 0.0946
_refine_ls_wR_factor_ref 0.0964
_reflns_number_gt 1584
_reflns_number_total 1665
_reflns_threshold_expression >2sigma(I)
_cod_data_source_file cg5b00183_si_010.cif
_cod_data_source_block datam
_cod_depositor_comments
;
The following automatic conversions were performed:

'_symmetry_cell_setting' value 'Triclinic' changed to 'triclinic'
according to
/usr/data/users/saulius/crontab/automatic-downloads/current/ACS/lib/dictionaries/cif_core.dic
dictionary named 'cif_core.dic' version 2.4.2 from 2011-04-26.

Automatic conversion script
Id: cif_fix_values 3271 2015-04-21 07:52:19Z andrius 
;
_cod_original_sg_symbol_H-M P-1
_cod_database_code 4513108

loop_
_symmetry_equiv_pos_as_xyz
'x, y, z'
'-x, -y, -z'

loop_
_atom_site_label
_atom_site_type_symbol
_atom_site_fract_x
_atom_site_fract_y
_atom_site_fract_z
_atom_site_U_iso_or_equiv
_atom_site_adp_type
_atom_site_occupancy
_atom_site_symmetry_multiplicity
_atom_site_calc_flag
_atom_site_refinement_flags
I1 I 0.33448(4) 0.18073(3) 0.15755(3) 0.03213(17) Uani 1 1 d .
F1 F -0.1982(5) 0.3194(3) 0.2610(3) 0.0401(6) Uani 1 1 d .
F2 F 0.4527(4) 0.4398(3) -0.1423(3) 0.0394(6) Uani 1 1 d .
N1 N 0.3927(8) 0.0772(5) 0.7161(5) 0.0385(10) Uani 1 1 d .
N2 N -0.0454(7) 0.4467(5) 0.5515(5) 0.0333(9) Uani 1 1 d .
C1 C -0.0975(8) 0.4085(6) 0.1316(5) 0.0294(9) Uani 1 1 d .
C2 C 0.1355(8) 0.3724(5) 0.0636(5) 0.0286(9) Uani 1 1 d .
C3 C 0.2311(8) 0.4682(6) -0.0694(5) 0.0304(9) Uani 1 1 d .
C4 C 0.1676(9) 0.0937(7) 0.7754(6) 0.0414(12) Uani 1 1 d .
H4 H 0.1064 0.0191 0.8577 0.050 Uiso 1 1 calc R
C5 C 0.0198(8) 0.2142(6) 0.7227(5) 0.0348(10) Uani 1 1 d .
H5 H -0.1374 0.2204 0.7669 0.042 Uiso 1 1 calc R
C6 C 0.1099(8) 0.3255(6) 0.6031(5) 0.0296(9) Uani 1 1 d .
C7 C 0.3453(8) 0.3123(6) 0.5382(5) 0.0337(10) Uani 1 1 d .
H7 H 0.4117 0.3855 0.4566 0.040 Uiso 1 1 calc R
C8 C 0.4760(9) 0.1841(7) 0.6015(6) 0.0399(11) Uani 1 1 d .
H8 H 0.6340 0.1733 0.5596 0.048 Uiso 1 1 calc R

loop_
_atom_site_aniso_label
_atom_site_aniso_U_11
_atom_site_aniso_U_22
_atom_site_aniso_U_33
_atom_site_aniso_U_23
_atom_site_aniso_U_13
_atom_site_aniso_U_12
I1 0.0344(2) 0.0283(2) 0.0352(2) 0.00210(14) -0.01877(16) 0.00256(15)
F1 0.0375(15) 0.0419(16) 0.0346(13) 0.0118(11) -0.0097(11) -0.0032(12)
F2 0.0256(13) 0.0432(15) 0.0435(15) 0.0018(11) -0.0096(11) 0.0035(11)
N1 0.041(2) 0.034(2) 0.043(2) 0.0030(17) -0.023(2) 0.0030(19)
N2 0.036(2) 0.031(2) 0.0300(18) 0.0062(15) -0.0132(16) 0.0015(16)
C1 0.034(2) 0.027(2) 0.029(2) 0.0038(16) -0.0137(18) -0.0037(18)
C2 0.034(2) 0.024(2) 0.031(2) -0.0001(16) -0.0175(19) 0.0004(17)
C3 0.026(2) 0.028(2) 0.037(2) -0.0032(18) -0.0118(19) 0.0008(18)
C4 0.046(3) 0.037(3) 0.041(3) 0.009(2) -0.020(2) -0.004(2)
C5 0.030(2) 0.033(2) 0.039(2) 0.0048(19) -0.012(2) -0.0019(19)
C6 0.034(2) 0.030(2) 0.0265(19) 0.0041(16) -0.0134(17) -0.0055(19)
C7 0.032(2) 0.037(3) 0.032(2) 0.0033(18) -0.0132(19) -0.002(2)
C8 0.031(2) 0.043(3) 0.044(3) -0.002(2) -0.016(2) 0.005(2)

loop_
_atom_type_symbol
_atom_type_description
_atom_type_scat_dispersion_real
_atom_type_scat_dispersion_imag
_atom_type_scat_source
C C 0.0033 0.0016 'International Tables Vol C Tables 4.2.6.8 and 6.1.1.4'
H H 0.0000 0.0000 'International Tables Vol C Tables 4.2.6.8 and 6.1.1.4'
F F 0.0171 0.0103 'International Tables Vol C Tables 4.2.6.8 and 6.1.1.4'
I I -0.4742 1.8119 'International Tables Vol C Tables 4.2.6.8 and 6.1.1.4'
N N 0.0061 0.0033 'International Tables Vol C Tables 4.2.6.8 and 6.1.1.4'

loop_
_geom_angle_atom_site_label_1
_geom_angle_atom_site_label_2
_geom_angle_atom_site_label_3
_geom_angle
_geom_angle_site_symmetry_1
_geom_angle_site_symmetry_3
C8 N1 C4 117.3(4) . .
N2 N2 C6 114.4(5) 2_566 .
F1 C1 C3 118.6(4) . 2_565
F1 C1 C2 119.4(4) . .
C3 C1 C2 122.0(4) 2_565 .
C3 C2 C1 117.1(4) . .
C3 C2 I1 121.5(3) . .
C1 C2 I1 121.4(3) . .
F2 C3 C1 118.5(4) . 2_565
F2 C3 C2 120.7(4) . .
C1 C3 C2 120.8(4) 2_565 .
N1 C4 C5 123.7(5) . .
N1 C4 H4 118.1 . .
C5 C4 H4 118.1 . .
C4 C5 C6 118.1(5) . .
C4 C5 H5 120.9 . .
C6 C5 H5 120.9 . .
C5 C6 C7 119.7(4) . .
C5 C6 N2 116.8(4) . .
C7 C6 N2 123.5(4) . .
C6 C7 C8 116.5(4) . .
C6 C7 H7 121.8 . .
C8 C7 H7 121.8 . .
N1 C8 C7 124.6(5) . .
N1 C8 H8 117.7 . .
C7 C8 H8 117.7 . .

loop_
_geom_bond_atom_site_label_1
_geom_bond_atom_site_label_2
_geom_bond_distance
_geom_bond_site_symmetry_2
I1 C2 2.126(5) .
F1 C1 1.364(5) .
F2 C3 1.346(6) .
N1 C8 1.336(7) .
N1 C4 1.352(7) .
N2 N2 1.292(8) 2_566
N2 C6 1.428(6) .
C1 C3 1.397(7) 2_565
C1 C2 1.406(7) .
C2 C3 1.407(6) .
C3 C1 1.397(7) 2_565
C4 C5 1.398(7) .
C4 H4 0.9500 .
C5 C6 1.399(6) .
C5 H5 0.9500 .
C6 C7 1.418(7) .
C7 C8 1.415(7) .
C7 H7 0.9500 .
C8 H8 0.9500 .
